data_4331742
loop_
_publ_author_name
'Noda, Kyoko'
'Ohuchi, Yuko'
'Hashimoto, Akira'
'Fujiki, Masayuki'
'Itoh, Sumitaka'
'Iwatsuki, Satoshi'
'Noda, Toshiaki'
'Suzuki, Takayoshi'
'Kashiwabara, Kazuo'
'Takagi, Hideo D.'

_publ_section_title
;
 Syntheses, Structural Determinations of [Ru(ROCS2)2(PPh3)2]+/0Pairs, and
 Kinetic Analyses of Thermal Reactions Involving
 Transienttrans-[Ru(iPrOCS2)2(PPh3)2] Species (ROCS2-= Ethyl- or
 Isopropyldithiocarbonate and PPh3= Triphenylphosphine)
;
_journal_issue 3
_journal_name_full 'Inorganic Chemistry'
_journal_page_first 1349
_journal_page_last 1355
_journal_paper_doi 10.1021/ic051487l
_journal_volume 45
_journal_year 2006
_chemical_formula_moiety 'C44 H44 O2 P2 Ru S4, 0.5(C H2 Cl2), 0.5(C2 H3 N)'
_chemical_formula_sum 'C45.5 H46.5 Cl N0.5 O2 P2 Ru S4'
_chemical_formula_weight 959.03
_chemical_name_systematic
; 
 ?
;
_space_group_IT_number 14
_symmetry_cell_setting monoclinic
_symmetry_space_group_name_Hall '-P 2ybc'
_symmetry_space_group_name_H-M 'P 1 21/c 1'
_atom_sites_solution_hydrogens geom
_atom_sites_solution_primary direct
_atom_sites_solution_secondary difmap
_audit_creation_method SHELXL-97
_cell_angle_alpha 90.00
_cell_angle_beta 100.545(18)
_cell_angle_gamma 90.00
_cell_formula_units_Z 8
_cell_length_a 12.052(5)
_cell_length_b 36.352(14)
_cell_length_c 20.134(9)
_cell_measurement_reflns_used 42139
_cell_measurement_temperature 200(2)
_cell_measurement_theta_max 27.5
_cell_measurement_theta_min 3.0
_cell_volume 8672(6)
_computing_cell_refinement PROCESS-AUTO
_computing_data_collection PROCESS-AUTO
_computing_data_reduction CrystalStructure
_computing_molecular_graphics ORTEP-3
_computing_publication_material 'CrystalStructure 3.6.0'
_computing_structure_refinement SHELXL97
_computing_structure_solution SIR92
_diffrn_ambient_temperature 200(2)
_diffrn_detector_area_resol_mean 10.00
_diffrn_measured_fraction_theta_full 0.997
_diffrn_measured_fraction_theta_max 0.997
_diffrn_measurement_device_type 'Rigaku RAXIS-RAPID'
_diffrn_measurement_method \w
_diffrn_radiation_monochromator graphite
_diffrn_radiation_source 'fine-focus sealed tube'
_diffrn_radiation_type 'Mo K\a'
_diffrn_radiation_wavelength 0.71075
_diffrn_reflns_av_R_equivalents 0.0309
_diffrn_reflns_av_sigmaI/netI 0.0701
_diffrn_reflns_limit_h_max 15
_diffrn_reflns_limit_h_min -15
_diffrn_reflns_limit_k_max 47
_diffrn_reflns_limit_k_min -47
_diffrn_reflns_limit_l_max 26
_diffrn_reflns_limit_l_min -21
_diffrn_reflns_number 62409
_diffrn_reflns_theta_full 27.47
_diffrn_reflns_theta_max 27.47
_diffrn_reflns_theta_min 3.04
_exptl_absorpt_coefficient_mu 0.728
_exptl_absorpt_correction_T_max 0.9307
_exptl_absorpt_correction_T_min 0.8389
_exptl_absorpt_correction_type multi-scan
_exptl_absorpt_process_details
;
    Higashi, T. (1995). Program for Absorption Correction.
    Rigaku Corporation, Tokyo, Japan.
;
_exptl_crystal_colour red
_exptl_crystal_density_diffrn 1.469
_exptl_crystal_density_method 'not measured'
_exptl_crystal_description block
_exptl_crystal_F_000 3952
_exptl_crystal_size_max 0.25
_exptl_crystal_size_mid 0.15
_exptl_crystal_size_min 0.10
_refine_diff_density_max 2.151
_refine_diff_density_min -1.367
_refine_diff_density_rms 0.084
_refine_ls_extinction_method none
_refine_ls_goodness_of_fit_ref 0.951
_refine_ls_hydrogen_treatment constr
_refine_ls_matrix_type full
_refine_ls_number_parameters 1020
_refine_ls_number_reflns 19812
_refine_ls_number_restraints 0
_refine_ls_restrained_S_all 0.951
_refine_ls_R_factor_all 0.0658
_refine_ls_R_factor_gt 0.0438
_refine_ls_shift/su_max 0.003
_refine_ls_shift/su_mean 0.000
_refine_ls_structure_factor_coef Fsqd
_refine_ls_weighting_details 'calc w=1/[\s^2^(Fo^2^)+(0.0706P)^2^+0.0000P] where P=(Fo^2^+2Fc^2^)/3'
_refine_ls_weighting_scheme calc
_refine_ls_wR_factor_gt 0.1206
_refine_ls_wR_factor_ref 0.1251
_reflns_number_gt 12135
_reflns_number_total 19812
_reflns_threshold_expression 'I > 2\s(I)'
_cod_data_source_file ic051487lsup2.cif
_cod_data_source_block cisPrdto
_cod_original_formula_sum 'C45.50 H46.50 Cl N0.50 O2 P2 Ru S4'
_cod_database_code 4331742

loop_
_symmetry_equiv_pos_as_xyz
'x, y, z'
'-x, y+1/2, -z+1/2'
'-x, -y, -z'
'x, -y-1/2, z-1/2'

loop_
_atom_site_label
_atom_site_type_symbol
_atom_site_fract_x
_atom_site_fract_y
_atom_site_fract_z
_atom_site_U_iso_or_equiv
_atom_site_adp_type
_atom_site_occupancy
_atom_site_symmetry_multiplicity
_atom_site_calc_flag
_atom_site_refinement_flags
Ru1 Ru 0.93553(2) 0.185659(7) 0.820781(14) 0.02599(8) Uani 1 1 d .
Ru2 Ru 0.65572(2) 0.449237(8) 0.716138(15) 0.03000(8) Uani 1 1 d .
Cl1 Cl 0.1445(4) 0.40515(13) -0.0284(2) 0.285(2) Uiso 1 1 d .
Cl2 Cl 0.3423(4) 0.43604(13) 0.0140(3) 0.291(2) Uiso 1 1 d .
S1 S 0.78264(9) 0.16864(2) 0.87961(5) 0.0369(2) Uani 1 1 d .
S2 S 0.85654(8) 0.24106(2) 0.85845(5) 0.0325(2) Uani 1 1 d .
S3 S 1.00719(9) 0.12454(2) 0.81819(5) 0.0350(2) Uani 1 1 d .
S4 S 1.06698(8) 0.17466(2) 0.92685(5) 0.0345(2) Uani 1 1 d .
S5 S 0.52691(8) 0.46955(3) 0.61323(5) 0.0368(2) Uani 1 1 d .
S6 S 0.58673(8) 0.50898(2) 0.73581(5) 0.0329(2) Uani 1 1 d .
S71 S 0.7478(2) 0.40324(7) 0.66517(17) 0.0264(6) Uani 0.50 1 d P
S72 S 0.7147(3) 0.39067(8) 0.66907(18) 0.0396(7) Uani 0.50 1 d P
S81 S 0.8142(2) 0.47802(6) 0.66943(13) 0.0259(5) Uani 0.50 1 d P
S82 S 0.8076(2) 0.46076(10) 0.65533(15) 0.0434(7) Uani 0.50 1 d P
P1 P 1.08738(8) 0.21217(2) 0.78371(5) 0.0289(2) Uani 1 1 d .
P2 P 0.80363(8) 0.18203(2) 0.72239(5) 0.0265(2) Uani 1 1 d .
P3 P 0.78855(8) 0.44705(2) 0.81443(5) 0.0283(2) Uani 1 1 d .
P4 P 0.50497(8) 0.41822(2) 0.74616(5) 0.0296(2) Uani 1 1 d .
O1 O 0.6983(2) 0.22945(7) 0.92844(14) 0.0442(7) Uani 1 1 d .
O2 O 1.1484(3) 0.10793(7) 0.93375(14) 0.0485(7) Uani 1 1 d .
O3 O 0.4622(2) 0.53962(7) 0.63162(13) 0.0401(6) Uani 1 1 d .
O41 O 0.9195(4) 0.42836(11) 0.6101(2) 0.0270(11) Uani 0.50 1 d P
O42 O 0.8805(7) 0.3954(2) 0.6044(4) 0.077(2) Uani 0.50 1 d P
N1 N 0.2463(6) 0.37408(18) 0.0419(3) 0.0447(16) Uiso 0.50 1 d P
N2 N 0.4205(12) 0.2792(4) 0.0777(7) 0.141(5) Uiso 0.50 1 d P
C1 C 0.7697(3) 0.21425(10) 0.89324(18) 0.0340(8) Uani 1 1 d .
C2 C 0.5232(4) 0.22961(15) 0.9652(3) 0.088(2) Uani 1 1 d .
H2A H 0.4852 0.2376 0.9203 0.133 Uiso 1 1 calc R
H2B H 0.5498 0.2512 0.9928 0.133 Uiso 1 1 calc R
H2C H 0.4702 0.2156 0.9869 0.133 Uiso 1 1 calc R
C3 C 0.6213(4) 0.20581(12) 0.9584(2) 0.0543(12) Uani 1 1 d .
H3 H 0.5957 0.1846 0.9277 0.065 Uiso 1 1 calc R
C4 C 0.6810(5) 0.19189(16) 1.0266(3) 0.0831(18) Uani 1 1 d .
H4A H 0.7437 0.1759 1.0205 0.125 Uiso 1 1 calc R
H4B H 0.6276 0.1780 1.0482 0.125 Uiso 1 1 calc R
H4C H 0.7102 0.2128 1.0552 0.125 Uiso 1 1 calc R
C6 C 1.0823(3) 0.13164(10) 0.89617(18) 0.0357(9) Uani 1 1 d .
C7 C 1.0623(6) 0.04580(16) 0.9255(4) 0.125(3) Uani 1 1 d .
H7A H 0.9898 0.0547 0.9005 0.188 Uiso 1 1 calc R
H7B H 1.0624 0.0472 0.9741 0.188 Uiso 1 1 calc R
H7C H 1.0736 0.0202 0.9129 0.188 Uiso 1 1 calc R
C8 C 1.1641(4) 0.07123(11) 0.9072(2) 0.0571(13) Uani 1 1 d .
H8 H 1.1615 0.0721 0.8572 0.068 Uiso 1 1 calc R
C9 C 1.2724(4) 0.05866(14) 0.9420(3) 0.091(2) Uani 1 1 d .
H9A H 1.3319 0.0741 0.9294 0.137 Uiso 1 1 calc R
H9B H 1.2838 0.0331 0.9295 0.137 Uiso 1 1 calc R
H9C H 1.2753 0.0602 0.9909 0.137 Uiso 1 1 calc R
C11 C 1.2067(3) 0.18077(10) 0.7815(2) 0.0358(9) Uani 1 1 d .
C12 C 1.2074(4) 0.15583(11) 0.7286(2) 0.0479(11) Uani 1 1 d .
H12 H 1.1494 0.1570 0.6898 0.058 Uiso 1 1 calc R
C13 C 1.2914(4) 0.12954(13) 0.7320(3) 0.0657(14) Uani 1 1 d .
H13 H 1.2910 0.1131 0.6953 0.079 Uiso 1 1 calc R
C14 C 1.3761(4) 0.12700(14) 0.7887(3) 0.0696(15) Uani 1 1 d .
H14 H 1.4337 0.1090 0.7910 0.084 Uiso 1 1 calc R
C15 C 1.3754(4) 0.15131(13) 0.8423(3) 0.0627(13) Uani 1 1 d .
H15 H 1.4321 0.1496 0.8817 0.075 Uiso 1 1 calc R
C16 C 1.2923(3) 0.17798(10) 0.8382(2) 0.0440(10) Uani 1 1 d .
H16 H 1.2935 0.1946 0.8747 0.053 Uiso 1 1 calc R
C17 C 1.1622(3) 0.24948(9) 0.83631(18) 0.0306(8) Uani 1 1 d .
C18 C 1.1325(3) 0.26122(10) 0.89688(19) 0.0354(9) Uani 1 1 d .
H18 H 1.0721 0.2495 0.9130 0.043 Uiso 1 1 calc R
C19 C 1.1903(3) 0.28966(11) 0.9334(2) 0.0442(10) Uani 1 1 d .
H19 H 1.1684 0.2977 0.9740 0.053 Uiso 1 1 calc R
C20 C 1.2805(3) 0.30654(11) 0.9112(2) 0.0445(10) Uani 1 1 d .
H20 H 1.3207 0.3259 0.9367 0.053 Uiso 1 1 calc R
C21 C 1.3111(3) 0.29492(11) 0.8516(2) 0.0422(10) Uani 1 1 d .
H21 H 1.3731 0.3062 0.8365 0.051 Uiso 1 1 calc R
C22 C 1.2523(3) 0.26704(10) 0.8139(2) 0.0348(9) Uani 1 1 d .
H22 H 1.2730 0.2597 0.7725 0.042 Uiso 1 1 calc R
C23 C 1.0640(3) 0.23803(10) 0.70423(18) 0.0325(8) Uani 1 1 d .
C24 C 1.1131(4) 0.23254(12) 0.6483(2) 0.0470(11) Uani 1 1 d .
H24 H 1.1644 0.2127 0.6480 0.056 Uiso 1 1 calc R
C25 C 1.0890(4) 0.25529(14) 0.5931(2) 0.0587(13) Uani 1 1 d .
H25 H 1.1233 0.2508 0.5550 0.070 Uiso 1 1 calc R
C26 C 1.0159(4) 0.28456(13) 0.5918(2) 0.0532(12) Uani 1 1 d .
H26 H 0.9988 0.2998 0.5530 0.064 Uiso 1 1 calc R
C27 C 0.9680(4) 0.29130(11) 0.6477(2) 0.0480(10) Uani 1 1 d .
H27 H 0.9192 0.3118 0.6484 0.058 Uiso 1 1 calc R
C28 C 0.9916(3) 0.26809(10) 0.70241(19) 0.0390(9) Uani 1 1 d .
H28 H 0.9573 0.2727 0.7404 0.047 Uiso 1 1 calc R
C29 C 0.6902(3) 0.21620(10) 0.71682(19) 0.0338(8) Uani 1 1 d .
C30 C 0.5930(3) 0.20748(11) 0.7426(2) 0.0485(11) Uani 1 1 d .
H30 H 0.5826 0.1831 0.7570 0.058 Uiso 1 1 calc R
C31 C 0.5125(4) 0.23361(14) 0.7473(3) 0.0737(16) Uani 1 1 d .
H31 H 0.4484 0.2276 0.7665 0.088 Uiso 1 1 calc R
C32 C 0.5256(4) 0.26917(14) 0.7236(3) 0.0728(16) Uani 1 1 d .
H32 H 0.4684 0.2870 0.7249 0.087 Uiso 1 1 calc R
C33 C 0.6193(4) 0.27855(12) 0.6987(2) 0.0563(12) Uani 1 1 d .
H33 H 0.6280 0.3029 0.6833 0.068 Uiso 1 1 calc R
C34 C 0.7024(3) 0.25228(10) 0.69600(19) 0.0389(9) Uani 1 1 d .
H34 H 0.7686 0.2591 0.6797 0.047 Uiso 1 1 calc R
C35 C 0.7157(3) 0.13967(9) 0.70806(18) 0.0311(8) Uani 1 1 d .
C36 C 0.7265(3) 0.11053(9) 0.75272(19) 0.0343(8) Uani 1 1 d .
H36 H 0.7839 0.1108 0.7919 0.041 Uiso 1 1 calc R
C37 C 0.6531(4) 0.08082(10) 0.7401(2) 0.0434(10) Uani 1 1 d .
H37 H 0.6613 0.0606 0.7706 0.052 Uiso 1 1 calc R
C38 C 0.5691(4) 0.08040(11) 0.6842(2) 0.0451(11) Uani 1 1 d .
H38 H 0.5184 0.0602 0.6766 0.054 Uiso 1 1 calc R
C39 C 0.5579(3) 0.10921(11) 0.6389(2) 0.0440(10) Uani 1 1 d .
H39 H 0.5000 0.1089 0.5999 0.053 Uiso 1 1 calc R
C40 C 0.6315(3) 0.13855(10) 0.65078(19) 0.0377(9) Uani 1 1 d .
H40 H 0.6245 0.1583 0.6193 0.045 Uiso 1 1 calc R
C41 C 0.8497(3) 0.18185(9) 0.64005(17) 0.0274(7) Uani 1 1 d .
C42 C 0.9277(3) 0.15481(10) 0.63258(18) 0.0360(9) Uani 1 1 d .
H42 H 0.9555 0.1391 0.6696 0.043 Uiso 1 1 calc R
C43 C 0.9659(3) 0.15014(11) 0.5724(2) 0.0439(10) Uani 1 1 d .
H43 H 1.0185 0.1312 0.5682 0.053 Uiso 1 1 calc R
C44 C 0.9274(4) 0.17305(11) 0.5183(2) 0.0431(10) Uani 1 1 d .
H44 H 0.9543 0.1702 0.4771 0.052 Uiso 1 1 calc R
C45 C 0.8502(4) 0.19990(11) 0.5245(2) 0.0439(10) Uani 1 1 d .
H45 H 0.8235 0.2158 0.4875 0.053 Uiso 1 1 calc R
C46 C 0.8104(3) 0.20393(10) 0.58536(19) 0.0357(9) Uani 1 1 d .
H46 H 0.7555 0.2222 0.5889 0.043 Uiso 1 1 calc R
C51 C 0.5165(3) 0.50922(9) 0.65525(18) 0.0315(8) Uani 1 1 d .
C52 C 0.2823(5) 0.52676(15) 0.5612(3) 0.0796(16) Uani 1 1 d .
H52A H 0.2856 0.5009 0.5753 0.119 Uiso 1 1 calc R
H52B H 0.2378 0.5288 0.5155 0.119 Uiso 1 1 calc R
H52C H 0.2468 0.5414 0.5924 0.119 Uiso 1 1 calc R
C53 C 0.3996(4) 0.54070(11) 0.5617(2) 0.0451(10) Uani 1 1 d .
H53 H 0.4381 0.5249 0.5321 0.054 Uiso 1 1 calc R
C54 C 0.4009(4) 0.58010(12) 0.5397(2) 0.0606(13) Uani 1 1 d .
H54A H 0.4790 0.5879 0.5404 0.091 Uiso 1 1 calc R
H54B H 0.3672 0.5956 0.5705 0.091 Uiso 1 1 calc R
H54C H 0.3575 0.5826 0.4937 0.091 Uiso 1 1 calc R
C57 C 1.0685(4) 0.39021(14) 0.5954(3) 0.0675(14) Uani 1 1 d .
H57A H 1.1023 0.4033 0.5615 0.101 Uiso 1 1 calc R
H57B H 1.0753 0.3636 0.5891 0.101 Uiso 1 1 calc R
H57C H 1.1080 0.3970 0.6407 0.101 Uiso 1 1 calc R
C58 C 0.9550(6) 0.3997(3) 0.5883(4) 0.171(5) Uani 1 1 d .
C59 C 0.8915(7) 0.3894(4) 0.5182(5) 0.289(9) Uani 1 1 d .
H59A H 0.9435 0.3900 0.4861 0.434 Uiso 1 1 calc R
H59B H 0.8302 0.4070 0.5041 0.434 Uiso 1 1 calc R
H59C H 0.8600 0.3646 0.5194 0.434 Uiso 1 1 calc R
C61 C 0.8990(3) 0.41199(9) 0.81461(17) 0.0292(8) Uani 1 1 d .
C62 C 1.0001(3) 0.42117(11) 0.79581(19) 0.0379(9) Uani 1 1 d .
H62 H 1.0167 0.4461 0.7876 0.045 Uiso 1 1 calc R
C63 C 1.0780(3) 0.39353(12) 0.7889(2) 0.0483(11) Uani 1 1 d .
H63 H 1.1468 0.3999 0.7752 0.058 Uiso 1 1 calc R
C64 C 1.0565(4) 0.35766(11) 0.8016(2) 0.0489(11) Uani 1 1 d .
H64 H 1.1108 0.3392 0.7976 0.059 Uiso 1 1 calc R
C65 C 0.9568(4) 0.34838(11) 0.8200(2) 0.0452(10) Uani 1 1 d .
H65 H 0.9414 0.3234 0.8288 0.054 Uiso 1 1 calc R
C66 C 0.8784(3) 0.37516(10) 0.82592(19) 0.0367(9) Uani 1 1 d .
H66 H 0.8087 0.3683 0.8380 0.044 Uiso 1 1 calc R
C67 C 0.8776(3) 0.48866(10) 0.8365(2) 0.0345(9) Uani 1 1 d .
C68 C 0.8659(3) 0.52075(11) 0.7984(2) 0.0518(12) Uani 1 1 d .
H68 H 0.8089 0.5223 0.7591 0.062 Uiso 1 1 calc R
C69 C 0.9361(4) 0.55036(12) 0.8172(3) 0.0621(14) Uani 1 1 d .
H69 H 0.9269 0.5721 0.7906 0.075 Uiso 1 1 calc R
C70 C 1.0188(4) 0.54891(11) 0.8735(2) 0.0525(12) Uani 1 1 d .
H70 H 1.0677 0.5693 0.8854 0.063 Uiso 1 1 calc R
C71 C 1.0309(4) 0.51777(11) 0.9127(2) 0.0498(11) Uani 1 1 d .
H71 H 1.0874 0.5166 0.9523 0.060 Uiso 1 1 calc R
C72 C 0.9600(3) 0.48805(10) 0.8941(2) 0.0417(10) Uani 1 1 d .
H72 H 0.9682 0.4667 0.9218 0.050 Uiso 1 1 calc R
C73 C 0.7425(3) 0.44271(10) 0.89672(18) 0.0327(8) Uani 1 1 d .
C74 C 0.6707(3) 0.47054(11) 0.9107(2) 0.0412(9) Uani 1 1 d .
H74 H 0.6474 0.4892 0.8780 0.049 Uiso 1 1 calc R
C75 C 0.6333(4) 0.47137(13) 0.9710(2) 0.0545(12) Uani 1 1 d .
H75 H 0.5846 0.4906 0.9800 0.065 Uiso 1 1 calc R
C76 C 0.6657(4) 0.44471(14) 1.0179(2) 0.0585(14) Uani 1 1 d .
H76 H 0.6398 0.4454 1.0597 0.070 Uiso 1 1 calc R
C77 C 0.7365(4) 0.41660(13) 1.0050(2) 0.0503(11) Uani 1 1 d .
H77 H 0.7576 0.3977 1.0374 0.060 Uiso 1 1 calc R
C78 C 0.7757(3) 0.41617(11) 0.94574(19) 0.0382(9) Uani 1 1 d .
H78 H 0.8266 0.3974 0.9379 0.046 Uiso 1 1 calc R
C79 C 0.3828(3) 0.44710(9) 0.7552(2) 0.0343(9) Uani 1 1 d .
C80 C 0.3833(4) 0.46874(10) 0.8125(2) 0.0445(10) Uani 1 1 d .
H80 H 0.4467 0.4684 0.8484 0.053 Uiso 1 1 calc R
C81 C 0.2912(4) 0.49073(11) 0.8170(3) 0.0557(13) Uani 1 1 d .
H81 H 0.2909 0.5046 0.8569 0.067 Uiso 1 1 calc R
C82 C 0.2001(4) 0.49292(11) 0.7648(3) 0.0563(13) Uani 1 1 d .
H82 H 0.1376 0.5082 0.7684 0.068 Uiso 1 1 calc R
C83 C 0.2010(4) 0.47266(11) 0.7076(3) 0.0509(11) Uani 1 1 d .
H83 H 0.1394 0.4743 0.6708 0.061 Uiso 1 1 calc R
C84 C 0.2909(3) 0.44978(10) 0.7030(2) 0.0426(10) Uani 1 1 d .
H84 H 0.2895 0.4356 0.6632 0.051 Uiso 1 1 calc R
C85 C 0.4335(3) 0.38383(9) 0.68457(19) 0.0356(9) Uani 1 1 d .
C86 C 0.4527(4) 0.38094(10) 0.6192(2) 0.0443(10) Uani 1 1 d .
H86 H 0.5077 0.3961 0.6044 0.053 Uiso 1 1 calc R
C87 C 0.3910(4) 0.35568(12) 0.5748(2) 0.0600(13) Uani 1 1 d .
H87 H 0.4037 0.3541 0.5297 0.072 Uiso 1 1 calc R
C88 C 0.3142(4) 0.33360(12) 0.5946(3) 0.0603(13) Uani 1 1 d .
H88 H 0.2738 0.3165 0.5636 0.072 Uiso 1 1 calc R
C89 C 0.2934(4) 0.33553(11) 0.6597(3) 0.0562(12) Uani 1 1 d .
H89 H 0.2393 0.3197 0.6735 0.067 Uiso 1 1 calc R
C90 C 0.3519(3) 0.36071(10) 0.7047(2) 0.0419(10) Uani 1 1 d .
H90 H 0.3368 0.3624 0.7493 0.050 Uiso 1 1 calc R
C91 C 0.5291(3) 0.38763(10) 0.82024(18) 0.0350(8) Uani 1 1 d .
C92 C 0.5951(3) 0.35646(10) 0.8141(2) 0.0410(9) Uani 1 1 d .
H92 H 0.6233 0.3526 0.7735 0.049 Uiso 1 1 calc R
C93 C 0.6200(4) 0.33109(11) 0.8668(2) 0.0537(12) Uani 1 1 d .
H93 H 0.6642 0.3099 0.8622 0.064 Uiso 1 1 calc R
C94 C 0.5791(4) 0.33715(13) 0.9266(2) 0.0580(13) Uani 1 1 d .
H94 H 0.5971 0.3203 0.9630 0.070 Uiso 1 1 calc R
C95 C 0.5142(4) 0.36686(13) 0.9329(2) 0.0557(12) Uani 1 1 d .
H95 H 0.4866 0.3707 0.9737 0.067 Uiso 1 1 calc R
C96 C 0.4875(4) 0.39196(11) 0.87992(19) 0.0429(10) Uani 1 1 d .
H96 H 0.4402 0.4123 0.8846 0.052 Uiso 1 1 calc R
C100 C 0.2366(9) 0.4409(3) -0.0419(5) 0.166(4) Uiso 1 1 d .
C111 C 0.3581(13) 0.3134(5) 0.0867(8) 0.267(7) Uiso 1 1 d .
C112 C 0.2903(7) 0.3450(2) 0.0750(4) 0.119(2) Uiso 1 1 d .
C561 C 0.8389(8) 0.4350(2) 0.6429(5) 0.026(2) Uani 0.50 1 d P
C562 C 0.8107(8) 0.4171(4) 0.6388(5) 0.039(2) Uani 0.50 1 d P

loop_
_atom_site_aniso_label
_atom_site_aniso_U_11
_atom_site_aniso_U_22
_atom_site_aniso_U_33
_atom_site_aniso_U_23
_atom_site_aniso_U_13
_atom_site_aniso_U_12
Ru1 0.03252(16) 0.02381(14) 0.02335(15) -0.00099(11) 0.00959(12) 0.00155(12)
Ru2 0.02847(16) 0.03581(17) 0.02730(16) 0.00353(13) 0.00929(13) 0.00847(12)
S1 0.0484(6) 0.0326(5) 0.0344(5) -0.0038(4) 0.0199(5) -0.0074(4)
S2 0.0361(5) 0.0279(4) 0.0370(5) -0.0052(4) 0.0160(4) -0.0014(4)
S3 0.0472(6) 0.0288(5) 0.0282(5) -0.0032(4) 0.0051(4) 0.0067(4)
S4 0.0452(6) 0.0330(5) 0.0252(5) -0.0027(4) 0.0061(4) 0.0040(4)
S5 0.0415(5) 0.0390(5) 0.0301(5) 0.0002(4) 0.0071(4) 0.0122(4)
S6 0.0329(5) 0.0302(5) 0.0343(5) 0.0009(4) 0.0028(4) 0.0023(4)
S71 0.0276(15) 0.0189(13) 0.0328(12) -0.0029(11) 0.0061(11) -0.0052(9)
S72 0.0407(18) 0.0401(18) 0.0373(13) -0.0103(15) 0.0056(14) 0.0138(13)
S81 0.0327(11) 0.0145(10) 0.0338(12) -0.0059(9) 0.0144(9) -0.0014(10)
S82 0.0346(13) 0.058(2) 0.0401(16) 0.0123(15) 0.0127(12) 0.0002(17)
P1 0.0293(5) 0.0301(5) 0.0289(5) -0.0032(4) 0.0095(4) 0.0018(4)
P2 0.0308(5) 0.0233(4) 0.0271(5) 0.0009(4) 0.0094(4) 0.0020(4)
P3 0.0266(5) 0.0289(5) 0.0308(5) 0.0043(4) 0.0089(4) 0.0035(4)
P4 0.0322(5) 0.0264(5) 0.0302(5) -0.0040(4) 0.0055(4) 0.0015(4)
O1 0.0455(16) 0.0443(15) 0.0502(18) -0.0148(13) 0.0283(14) -0.0068(13)
O2 0.067(2) 0.0356(15) 0.0384(17) 0.0005(12) -0.0026(15) 0.0136(14)
O3 0.0450(16) 0.0386(14) 0.0350(15) 0.0002(12) 0.0027(13) 0.0148(12)
O41 0.029(3) 0.018(2) 0.042(3) -0.003(2) 0.026(2) 0.004(2)
O42 0.086(6) 0.081(5) 0.068(5) -0.010(4) 0.028(5) -0.023(5)
C1 0.034(2) 0.041(2) 0.029(2) -0.0064(16) 0.0123(17) -0.0038(17)
C2 0.063(4) 0.084(4) 0.133(6) -0.009(4) 0.059(4) -0.007(3)
C3 0.044(3) 0.063(3) 0.065(3) -0.018(2) 0.032(2) -0.021(2)
C4 0.091(4) 0.110(5) 0.053(3) -0.004(3) 0.025(3) -0.028(4)
C6 0.045(2) 0.035(2) 0.028(2) 0.0024(16) 0.0086(18) 0.0065(17)
C7 0.102(5) 0.054(4) 0.221(9) -0.012(5) 0.033(6) -0.002(4)
C8 0.076(3) 0.038(2) 0.054(3) 0.000(2) 0.002(3) 0.023(2)
C9 0.062(3) 0.056(3) 0.140(6) -0.018(3) -0.020(4) 0.022(3)
C11 0.031(2) 0.035(2) 0.045(2) -0.0051(17) 0.0160(19) 0.0008(16)
C12 0.043(2) 0.047(2) 0.055(3) -0.011(2) 0.013(2) 0.009(2)
C13 0.057(3) 0.060(3) 0.085(4) -0.025(3) 0.024(3) 0.014(2)
C14 0.054(3) 0.062(3) 0.094(4) -0.013(3) 0.016(3) 0.025(3)
C15 0.043(3) 0.057(3) 0.084(4) 0.000(3) 0.001(3) 0.014(2)
C16 0.038(2) 0.038(2) 0.056(3) -0.0045(19) 0.009(2) 0.0060(18)
C17 0.0279(19) 0.0287(18) 0.034(2) -0.0014(15) 0.0027(16) 0.0031(15)
C18 0.035(2) 0.034(2) 0.039(2) -0.0058(17) 0.0100(18) -0.0011(16)
C19 0.049(2) 0.042(2) 0.043(2) -0.0116(19) 0.013(2) -0.009(2)
C20 0.044(2) 0.039(2) 0.050(3) -0.0117(19) 0.008(2) -0.0118(19)
C21 0.031(2) 0.042(2) 0.053(3) 0.005(2) 0.0047(19) -0.0067(17)
C22 0.0282(19) 0.037(2) 0.039(2) 0.0004(17) 0.0071(17) 0.0030(16)
C23 0.035(2) 0.035(2) 0.0281(19) -0.0035(16) 0.0079(17) -0.0066(16)
C24 0.052(3) 0.056(3) 0.037(2) -0.006(2) 0.021(2) -0.007(2)
C25 0.074(3) 0.074(3) 0.032(2) -0.003(2) 0.021(2) -0.021(3)
C26 0.064(3) 0.055(3) 0.038(3) 0.013(2) 0.004(2) -0.022(2)
C27 0.053(3) 0.045(2) 0.045(3) 0.009(2) 0.005(2) -0.005(2)
C28 0.043(2) 0.042(2) 0.034(2) 0.0037(17) 0.0129(19) -0.0040(18)
C29 0.037(2) 0.0304(19) 0.035(2) -0.0006(16) 0.0082(17) 0.0032(16)
C30 0.048(3) 0.043(2) 0.062(3) 0.003(2) 0.028(2) 0.009(2)
C31 0.057(3) 0.071(4) 0.103(5) 0.001(3) 0.041(3) 0.024(3)
C32 0.063(3) 0.064(3) 0.096(4) -0.001(3) 0.026(3) 0.035(3)
C33 0.076(3) 0.038(2) 0.055(3) 0.002(2) 0.013(3) 0.017(2)
C34 0.050(2) 0.0270(19) 0.040(2) 0.0014(16) 0.009(2) 0.0032(17)
C35 0.034(2) 0.0302(19) 0.033(2) -0.0045(16) 0.0157(17) -0.0008(15)
C36 0.044(2) 0.0287(18) 0.033(2) -0.0033(16) 0.0146(18) 0.0004(17)
C37 0.062(3) 0.031(2) 0.043(3) 0.0022(18) 0.025(2) -0.0040(19)
C38 0.052(3) 0.036(2) 0.053(3) -0.010(2) 0.025(2) -0.0146(19)
C39 0.038(2) 0.049(2) 0.045(3) -0.008(2) 0.008(2) -0.0070(19)
C40 0.043(2) 0.036(2) 0.036(2) -0.0005(17) 0.0115(19) -0.0036(17)
C41 0.0313(19) 0.0259(17) 0.0255(18) -0.0035(14) 0.0065(16) -0.0043(15)
C42 0.042(2) 0.038(2) 0.029(2) 0.0017(16) 0.0103(18) 0.0070(18)
C43 0.050(3) 0.044(2) 0.040(2) -0.0009(19) 0.015(2) 0.009(2)
C44 0.051(3) 0.051(2) 0.031(2) -0.0075(18) 0.016(2) -0.013(2)
C45 0.052(3) 0.049(2) 0.031(2) 0.0071(18) 0.008(2) 0.000(2)
C46 0.038(2) 0.034(2) 0.035(2) 0.0033(16) 0.0056(18) 0.0012(17)
C51 0.0304(19) 0.0321(19) 0.033(2) 0.0050(16) 0.0076(17) 0.0026(16)
C52 0.079(4) 0.085(4) 0.068(4) 0.005(3) -0.004(3) -0.005(3)
C53 0.052(3) 0.050(2) 0.031(2) 0.0031(18) 0.003(2) 0.017(2)
C54 0.064(3) 0.062(3) 0.053(3) 0.018(2) 0.002(2) 0.016(2)
C57 0.053(3) 0.088(4) 0.063(3) -0.007(3) 0.013(3) 0.006(3)
C58 0.047(4) 0.383(15) 0.082(5) -0.089(7) 0.012(4) 0.064(6)
C59 0.122(8) 0.54(2) 0.173(10) -0.209(13) -0.068(7) 0.178(11)
C61 0.0264(18) 0.0318(19) 0.0291(19) 0.0014(15) 0.0041(16) 0.0067(15)
C62 0.033(2) 0.042(2) 0.040(2) 0.0055(18) 0.0111(18) 0.0028(17)
C63 0.037(2) 0.057(3) 0.054(3) 0.002(2) 0.017(2) 0.012(2)
C64 0.050(3) 0.045(2) 0.053(3) 0.004(2) 0.013(2) 0.022(2)
C65 0.052(3) 0.034(2) 0.048(3) 0.0004(18) 0.005(2) 0.0076(19)
C66 0.036(2) 0.037(2) 0.038(2) -0.0024(17) 0.0077(18) 0.0004(17)
C67 0.031(2) 0.0318(19) 0.043(2) 0.0047(17) 0.0126(18) 0.0038(16)
C68 0.032(2) 0.046(2) 0.074(3) 0.025(2) 0.001(2) -0.0042(19)
C69 0.048(3) 0.040(2) 0.097(4) 0.031(3) 0.009(3) -0.009(2)
C70 0.049(3) 0.033(2) 0.078(3) 0.002(2) 0.017(3) -0.011(2)
C71 0.057(3) 0.048(2) 0.043(3) -0.008(2) 0.006(2) -0.011(2)
C72 0.054(3) 0.032(2) 0.039(2) 0.0028(17) 0.009(2) -0.0034(19)
C73 0.0298(19) 0.038(2) 0.031(2) -0.0038(16) 0.0069(16) -0.0096(16)
C74 0.040(2) 0.045(2) 0.040(2) -0.0048(18) 0.0150(19) 0.0023(18)
C75 0.050(3) 0.065(3) 0.056(3) -0.019(2) 0.027(2) -0.010(2)
C76 0.061(3) 0.082(4) 0.035(3) -0.015(2) 0.019(2) -0.040(3)
C77 0.053(3) 0.066(3) 0.031(2) -0.003(2) 0.006(2) -0.025(2)
C78 0.037(2) 0.044(2) 0.033(2) -0.0003(18) 0.0050(18) -0.0050(18)
C79 0.034(2) 0.0246(18) 0.047(2) -0.0010(16) 0.0149(19) -0.0041(15)
C80 0.043(2) 0.038(2) 0.056(3) -0.010(2) 0.017(2) -0.0044(19)
C81 0.058(3) 0.040(2) 0.078(4) -0.021(2) 0.038(3) -0.007(2)
C82 0.045(3) 0.033(2) 0.098(4) 0.000(2) 0.032(3) 0.001(2)
C83 0.039(2) 0.041(2) 0.073(3) 0.006(2) 0.013(2) 0.0043(19)
C84 0.042(2) 0.037(2) 0.051(3) 0.0026(19) 0.014(2) 0.0080(18)
C85 0.040(2) 0.0259(18) 0.037(2) -0.0038(16) -0.0029(18) 0.0058(16)
C86 0.055(3) 0.036(2) 0.038(2) -0.0077(18) 0.001(2) 0.0120(19)
C87 0.085(4) 0.045(3) 0.042(3) -0.013(2) -0.010(3) 0.016(3)
C88 0.066(3) 0.042(3) 0.059(3) -0.017(2) -0.023(3) 0.006(2)
C89 0.047(3) 0.036(2) 0.073(4) -0.003(2) -0.018(2) -0.0023(19)
C90 0.038(2) 0.036(2) 0.045(2) -0.0034(18) -0.0096(19) 0.0021(18)
C91 0.036(2) 0.0332(19) 0.032(2) -0.0014(16) -0.0026(17) -0.0086(17)
C92 0.039(2) 0.036(2) 0.045(2) 0.0028(18) 0.0001(19) -0.0064(18)
C93 0.043(3) 0.039(2) 0.071(3) 0.019(2) -0.011(2) -0.0091(19)
C94 0.054(3) 0.061(3) 0.050(3) 0.022(2) -0.014(2) -0.029(2)
C95 0.062(3) 0.063(3) 0.039(3) 0.006(2) 0.002(2) -0.029(3)
C96 0.049(2) 0.045(2) 0.034(2) -0.0065(18) 0.005(2) -0.0171(19)
C561 0.025(5) 0.015(4) 0.038(5) 0.000(4) 0.006(4) -0.008(4)
C562 0.019(5) 0.076(8) 0.025(4) 0.002(6) 0.013(4) 0.015(5)

loop_
_atom_type_symbol
_atom_type_description
_atom_type_scat_dispersion_real
_atom_type_scat_dispersion_imag
_atom_type_scat_source
Ru Ru -1.2594 0.8363 'International Tables Vol C Tables 4.2.6.8 and 6.1.1.4'
S S 0.1246 0.1234 'International Tables Vol C Tables 4.2.6.8 and 6.1.1.4'
P P 0.1023 0.0942 'International Tables Vol C Tables 4.2.6.8 and 6.1.1.4'
O O 0.0106 0.0060 'International Tables Vol C Tables 4.2.6.8 and 6.1.1.4'
C C 0.0033 0.0016 'International Tables Vol C Tables 4.2.6.8 and 6.1.1.4'
H H 0.0000 0.0000 'International Tables Vol C Tables 4.2.6.8 and 6.1.1.4'
Cl Cl 0.1484 0.1585 'International Tables Vol C Tables 4.2.6.8 and 6.1.1.4'
N N 0.0061 0.0033 'International Tables Vol C Tables 4.2.6.8 and 6.1.1.4'

loop_
_geom_angle_atom_site_label_1
_geom_angle_atom_site_label_2
_geom_angle_atom_site_label_3
_geom_angle
P2 Ru1 P1 102.05(4)
P2 Ru1 S3 97.08(4)
P1 Ru1 S3 94.01(4)
P2 Ru1 S2 93.92(4)
P1 Ru1 S2 97.76(4)
S3 Ru1 S2 161.86(3)
P2 Ru1 S1 86.53(5)
P1 Ru1 S1 166.88(3)
S3 Ru1 S1 94.75(4)
S2 Ru1 S1 71.50(4)
P2 Ru1 S4 167.06(3)
P1 Ru1 S4 85.72(4)
S3 Ru1 S4 71.83(3)
S2 Ru1 S4 95.27(4)
S1 Ru1 S4 87.76(5)
P3 Ru2 P4 102.37(4)
P3 Ru2 S71 92.36(9)
P4 Ru2 S71 102.95(7)
P3 Ru2 S6 95.57(4)
P4 Ru2 S6 94.95(4)
S71 Ru2 S6 158.38(7)
P3 Ru2 S82 88.25(8)
P4 Ru2 S82 157.13(9)
S71 Ru2 S82 55.89(10)
S6 Ru2 S82 104.22(9)
P3 Ru2 S5 164.33(4)
P4 Ru2 S5 87.80(4)
S71 Ru2 S5 96.98(9)
S6 Ru2 S5 71.43(4)
S82 Ru2 S5 86.63(8)
P3 Ru2 S72 95.48(8)
P4 Ru2 S72 88.57(9)
S71 Ru2 S72 14.38(7)
S6 Ru2 S72 167.40(9)
S82 Ru2 S72 70.10(11)
S5 Ru2 S72 96.67(9)
P3 Ru2 S81 83.08(7)
P4 Ru2 S81 172.43(6)
S71 Ru2 S81 71.30(8)
S6 Ru2 S81 89.71(6)
S82 Ru2 S81 15.91(7)
S5 Ru2 S81 88.02(7)
S72 Ru2 S81 85.63(9)
C100 Cl1 N1 101.5(5)
C1 S1 Ru1 86.02(12)
C1 S2 Ru1 87.60(13)
C6 S3 Ru1 88.39(13)
C6 S4 Ru1 85.94(14)
C51 S5 Ru2 85.87(13)
C51 S6 Ru2 88.51(12)
C561 S71 Ru2 90.7(4)
C562 S72 Ru2 85.1(4)
C561 S81 C562 12.1(4)
C561 S81 Ru2 85.6(3)
C562 S81 Ru2 73.8(2)
C562 S82 Ru2 89.0(3)
C23 P1 C11 106.99(17)
C23 P1 C17 96.00(16)
C11 P1 C17 99.62(17)
C23 P1 Ru1 119.48(12)
C11 P1 Ru1 114.68(12)
C17 P1 Ru1 116.92(12)
C29 P2 C41 106.94(16)
C29 P2 C35 98.84(17)
C41 P2 C35 96.59(15)
C29 P2 Ru1 113.73(13)
C41 P2 Ru1 119.95(12)
C35 P2 Ru1 117.64(12)
C61 P3 C73 105.93(16)
C61 P3 C67 100.19(16)
C73 P3 C67 96.32(16)
C61 P3 Ru2 114.40(12)
C73 P3 Ru2 119.79(13)
C67 P3 Ru2 117.13(13)
C91 P4 C79 105.96(17)
C91 P4 C85 96.88(17)
C79 P4 C85 99.67(17)
C91 P4 Ru2 119.43(12)
C79 P4 Ru2 115.34(12)
C85 P4 Ru2 116.38(13)
C1 O1 C3 119.5(3)
C6 O2 C8 119.5(3)
C51 O3 C53 119.9(3)
C58 O41 C561 132.7(7)
C58 O42 C562 134.6(11)
C112 N1 Cl1 159.7(6)
O1 C1 S2 119.7(3)
O1 C1 S1 125.5(3)
S2 C1 S1 114.8(2)
C3 C2 H2A 109.5
C3 C2 H2B 109.5
H2A C2 H2B 109.5
C3 C2 H2C 109.5
H2A C2 H2C 109.5
H2B C2 H2C 109.5
O1 C3 C2 105.6(4)
O1 C3 C4 109.6(4)
C2 C3 C4 111.3(4)
O1 C3 H3 110.1
C2 C3 H3 110.1
C4 C3 H3 110.1
C3 C4 H4A 109.5
C3 C4 H4B 109.5
H4A C4 H4B 109.5
C3 C4 H4C 109.5
H4A C4 H4C 109.5
H4B C4 H4C 109.5
O2 C6 S3 127.0(3)
O2 C6 S4 119.2(3)
S3 C6 S4 113.8(2)
C8 C7 H7A 109.5
C8 C7 H7B 109.5
H7A C7 H7B 109.5
C8 C7 H7C 109.5
H7A C7 H7C 109.5
H7B C7 H7C 109.5
C9 C8 O2 106.1(4)
C9 C8 C7 111.3(5)
O2 C8 C7 106.3(4)
C9 C8 H8 111.0
O2 C8 H8 111.0
C7 C8 H8 111.0
C8 C9 H9A 109.5
C8 C9 H9B 109.5
H9A C9 H9B 109.5
C8 C9 H9C 109.5
H9A C9 H9C 109.5
H9B C9 H9C 109.5
C16 C11 C12 118.0(3)
C16 C11 P1 119.2(3)
C12 C11 P1 122.2(3)
C13 C12 C11 121.0(4)
C13 C12 H12 119.5
C11 C12 H12 119.5
C12 C13 C14 120.5(4)
C12 C13 H13 119.8
C14 C13 H13 119.8
C13 C14 C15 119.1(4)
C13 C14 H14 120.5
C15 C14 H14 120.5
C16 C15 C14 120.3(5)
C16 C15 H15 119.9
C14 C15 H15 119.9
C15 C16 C11 121.1(4)
C15 C16 H16 119.4
C11 C16 H16 119.4
C18 C17 C22 118.6(3)
C18 C17 P1 123.1(3)
C22 C17 P1 118.3(3)
C19 C18 C17 120.5(3)
C19 C18 H18 119.7
C17 C18 H18 119.7
C18 C19 C20 120.4(4)
C18 C19 H19 119.8
C20 C19 H19 119.8
C21 C20 C19 119.5(4)
C21 C20 H20 120.3
C19 C20 H20 120.3
C22 C21 C20 120.6(4)
C22 C21 H21 119.7
C20 C21 H21 119.7
C21 C22 C17 120.3(4)
C21 C22 H22 119.8
C17 C22 H22 119.8
C24 C23 C28 116.9(4)
C24 C23 P1 128.2(3)
C28 C23 P1 114.8(3)
C25 C24 C23 121.0(4)
C25 C24 H24 119.5
C23 C24 H24 119.5
C24 C25 C26 121.3(4)
C24 C25 H25 119.4
C26 C25 H25 119.4
C27 C26 C25 119.0(4)
C27 C26 H26 120.5
C25 C26 H26 120.5
C28 C27 C26 119.3(4)
C28 C27 H27 120.4
C26 C27 H27 120.4
C27 C28 C23 122.6(4)
C27 C28 H28 118.7
C23 C28 H28 118.7
C34 C29 C30 117.7(3)
C34 C29 P2 122.5(3)
C30 C29 P2 119.2(3)
C31 C30 C29 121.2(4)
C31 C30 H30 119.4
C29 C30 H30 119.4
C30 C31 C32 119.4(4)
C30 C31 H31 120.3
C32 C31 H31 120.3
C33 C32 C31 120.8(4)
C33 C32 H32 119.6
C31 C32 H32 119.6
C32 C33 C34 119.6(4)
C32 C33 H33 120.2
C34 C33 H33 120.2
C33 C34 C29 121.2(4)
C33 C34 H34 119.4
C29 C34 H34 119.4
C36 C35 C40 119.1(3)
C36 C35 P2 123.4(3)
C40 C35 P2 117.5(3)
C35 C36 C37 119.8(4)
C35 C36 H36 120.1
C37 C36 H36 120.1
C38 C37 C36 120.6(4)
C38 C37 H37 119.7
C36 C37 H37 119.7
C37 C38 C39 120.2(4)
C37 C38 H38 119.9
C39 C38 H38 119.9
C38 C39 C40 119.4(4)
C38 C39 H39 120.3
C40 C39 H39 120.3
C39 C40 C35 121.0(4)
C39 C40 H40 119.5
C35 C40 H40 119.5
C46 C41 C42 117.9(3)
C46 C41 P2 127.0(3)
C42 C41 P2 115.0(3)
C43 C42 C41 121.5(3)
C43 C42 H42 119.2
C41 C42 H42 119.2
C44 C43 C42 120.0(4)
C44 C43 H43 120.0
C42 C43 H43 120.0
C45 C44 C43 119.5(4)
C45 C44 H44 120.2
C43 C44 H44 120.2
C44 C45 C46 120.0(4)
C44 C45 H45 120.0
C46 C45 H45 120.0
C41 C46 C45 121.1(3)
C41 C46 H46 119.5
C45 C46 H46 119.5
O3 C51 S6 118.5(3)
O3 C51 S5 127.5(3)
S6 C51 S5 114.0(2)
C53 C52 H52A 109.5
C53 C52 H52B 109.5
H52A C52 H52B 109.5
C53 C52 H52C 109.5
H52A C52 H52C 109.5
H52B C52 H52C 109.5
O3 C53 C52 108.4(3)
O3 C53 C54 106.1(3)
C52 C53 C54 112.5(4)
O3 C53 H53 110.0
C52 C53 H53 110.0
C54 C53 H53 110.0
C53 C54 H54A 109.5
C53 C54 H54B 109.5
H54A C54 H54B 109.5
C53 C54 H54C 109.5
H54A C54 H54C 109.5
H54B C54 H54C 109.5
C58 C57 H57A 109.5
C58 C57 H57B 109.5
H57A C57 H57B 109.5
C58 C57 H57C 109.5
H57A C57 H57C 109.5
H57B C57 H57C 109.5
O42 C58 O41 68.6(6)
O42 C58 C57 146.6(13)
O41 C58 C57 124.7(8)
O42 C58 C59 86.3(8)
O41 C58 C59 112.7(8)
C57 C58 C59 110.6(5)
C58 C59 H59A 109.5
C58 C59 H59B 109.5
H59A C59 H59B 109.5
C58 C59 H59C 109.5
H59A C59 H59C 109.5
H59B C59 H59C 109.5
C62 C61 C66 118.1(3)
C62 C61 P3 120.4(3)
C66 C61 P3 121.1(3)
C61 C62 C63 119.7(4)
C61 C62 H62 120.2
C63 C62 H62 120.2
C64 C63 C62 121.0(4)
C64 C63 H63 119.5
C62 C63 H63 119.5
C63 C64 C65 119.6(4)
C63 C64 H64 120.2
C65 C64 H64 120.2
C64 C65 C66 120.1(4)
C64 C65 H65 119.9
C66 C65 H65 119.9
C65 C66 C61 121.4(4)
C65 C66 H66 119.3
C61 C66 H66 119.3
C72 C67 C68 117.5(4)
C72 C67 P3 118.8(3)
C68 C67 P3 123.7(3)
C69 C68 C67 120.6(4)
C69 C68 H68 119.7
C67 C68 H68 119.7
C70 C69 C68 121.0(4)
C70 C69 H69 119.5
C68 C69 H69 119.5
C69 C70 C71 119.6(4)
C69 C70 H70 120.2
C71 C70 H70 120.2
C70 C71 C72 119.5(4)
C70 C71 H71 120.2
C72 C71 H71 120.2
C67 C72 C71 121.8(4)
C67 C72 H72 119.1
C71 C72 H72 119.1
C78 C73 C74 118.1(3)
C78 C73 P3 127.1(3)
C74 C73 P3 114.7(3)
C75 C74 C73 120.8(4)
C75 C74 H74 119.6
C73 C74 H74 119.6
C76 C75 C74 120.0(4)
C76 C75 H75 120.0
C74 C75 H75 120.0
C75 C76 C77 120.2(4)
C75 C76 H76 119.9
C77 C76 H76 119.9
C78 C77 C76 119.8(4)
C78 C77 H77 120.1
C76 C77 H77 120.1
C77 C78 C73 121.0(4)
C77 C78 H78 119.5
C73 C78 H78 119.5
C84 C79 C80 118.0(3)
C84 C79 P4 120.5(3)
C80 C79 P4 121.3(3)
C81 C80 C79 119.8(4)
C81 C80 H80 120.1
C79 C80 H80 120.1
C82 C81 C80 121.5(4)
C82 C81 H81 119.3
C80 C81 H81 119.3
C83 C82 C81 118.8(4)
C83 C82 H82 120.6
C81 C82 H82 120.6
C82 C83 C84 120.5(5)
C82 C83 H83 119.7
C84 C83 H83 119.7
C83 C84 C79 121.3(4)
C83 C84 H84 119.3
C79 C84 H84 119.3
C86 C85 C90 118.4(4)
C86 C85 P4 123.3(3)
C90 C85 P4 118.2(3)
C85 C86 C87 119.8(4)
C85 C86 H86 120.1
C87 C86 H86 120.1
C88 C87 C86 121.3(5)
C88 C87 H87 119.3
C86 C87 H87 119.3
C87 C88 C89 120.5(4)
C87 C88 H88 119.8
C89 C88 H88 119.8
C88 C89 C90 119.7(5)
C88 C89 H89 120.2
C90 C89 H89 120.2
C89 C90 C85 120.3(4)
C89 C90 H90 119.9
C85 C90 H90 119.9
C96 C91 C92 117.9(4)
C96 C91 P4 127.0(3)
C92 C91 P4 115.1(3)
C93 C92 C91 120.7(4)
C93 C92 H92 119.6
C91 C92 H92 119.6
C92 C93 C94 119.4(4)
C92 C93 H93 120.3
C94 C93 H93 120.3
C95 C94 C93 120.5(4)
C95 C94 H94 119.7
C93 C94 H94 119.7
C94 C95 C96 120.3(4)
C94 C95 H95 119.8
C96 C95 H95 119.8
C91 C96 C95 121.1(4)
C91 C96 H96 119.4
C95 C96 H96 119.4
Cl2 C100 Cl1 105.1(6)
C112 C111 N2 163.6(15)
N1 C112 C111 156.2(10)
O41 C561 S81 121.6(6)
O41 C561 S71 126.0(7)
S81 C561 S71 112.4(6)
O42 C562 S82 132.9(8)
O42 C562 S72 111.3(9)
S82 C562 S72 115.9(5)
O42 C562 S81 133.1(8)
S82 C562 S81 4.03(17)
S72 C562 S81 115.4(4)

loop_
_geom_bond_atom_site_label_1
_geom_bond_atom_site_label_2
_geom_bond_distance
Ru1 P2 2.3058(13)
Ru1 P1 2.3099(12)
Ru1 S3 2.3876(12)
Ru1 S2 2.4086(11)
Ru1 S1 2.4453(12)
Ru1 S4 2.4479(13)
Ru2 P3 2.3078(13)
Ru2 P4 2.3108(12)
Ru2 S71 2.345(3)
Ru2 S6 2.3843(12)
Ru2 S82 2.418(3)
Ru2 S5 2.4640(13)
Ru2 S72 2.486(3)
Ru2 S81 2.507(3)
Cl1 C100 1.763(10)
Cl1 N1 2.037(8)
Cl2 C100 1.548(11)
S1 C1 1.692(4)
S2 C1 1.674(4)
S3 C6 1.682(4)
S4 C6 1.704(4)
S5 C51 1.688(4)
S6 C51 1.687(4)
S71 C561 1.708(9)
S72 C562 1.700(11)
S81 C561 1.698(9)
S81 C562 2.298(13)
S82 C562 1.624(12)
P1 C23 1.833(4)
P1 C11 1.843(4)
P1 C17 1.851(4)
P2 C29 1.835(4)
P2 C41 1.842(3)
P2 C35 1.862(4)
P3 C61 1.842(3)
P3 C73 1.848(4)
P3 C67 1.861(4)
P4 C91 1.840(4)
P4 C79 1.844(4)
P4 C85 1.858(4)
O1 C1 1.331(4)
O1 C3 1.472(4)
O2 C6 1.316(4)
O2 C8 1.463(5)
O3 C51 1.327(4)
O3 C53 1.472(5)
O41 C58 1.238(10)
O41 C561 1.292(11)
O42 C58 1.021(9)
O42 C562 1.422(12)
N1 C112 1.308(9)
N2 C111 1.481(18)
C2 C3 1.492(6)
C2 H2A 0.9800
C2 H2B 0.9800
C2 H2C 0.9800
C3 C4 1.516(7)
C3 H3 1.0000
C4 H4A 0.9800
C4 H4B 0.9800
C4 H4C 0.9800
C7 C8 1.631(8)
C7 H7A 0.9800
C7 H7B 0.9800
C7 H7C 0.9800
C8 C9 1.439(6)
C8 H8 1.0000
C9 H9A 0.9800
C9 H9B 0.9800
C9 H9C 0.9800
C11 C16 1.396(6)
C11 C12 1.400(5)
C12 C13 1.384(6)
C12 H12 0.9500
C13 C14 1.388(7)
C13 H13 0.9500
C14 C15 1.396(7)
C14 H14 0.9500
C15 C16 1.386(5)
C15 H15 0.9500
C16 H16 0.9500
C17 C18 1.399(5)
C17 C22 1.404(5)
C18 C19 1.382(5)
C18 H18 0.9500
C19 C20 1.391(5)
C19 H19 0.9500
C20 C21 1.384(5)
C20 H20 0.9500
C21 C22 1.381(5)
C21 H21 0.9500
C22 H22 0.9500
C23 C24 1.378(5)
C23 C28 1.395(5)
C24 C25 1.374(6)
C24 H24 0.9500
C25 C26 1.379(6)
C25 H25 0.9500
C26 C27 1.377(6)
C26 H26 0.9500
C27 C28 1.375(5)
C27 H27 0.9500
C28 H28 0.9500
C29 C34 1.393(5)
C29 C30 1.401(5)
C30 C31 1.374(6)
C30 H30 0.9500
C31 C32 1.397(7)
C31 H31 0.9500
C32 C33 1.360(6)
C32 H32 0.9500
C33 C34 1.392(5)
C33 H33 0.9500
C34 H34 0.9500
C35 C36 1.380(5)
C35 C40 1.390(5)
C36 C37 1.389(5)
C36 H36 0.9500
C37 C38 1.369(6)
C37 H37 0.9500
C38 C39 1.379(6)
C38 H38 0.9500
C39 C40 1.380(5)
C39 H39 0.9500
C40 H40 0.9500
C41 C46 1.375(5)
C41 C42 1.387(5)
C42 C43 1.383(5)
C42 H42 0.9500
C43 C44 1.382(6)
C43 H43 0.9500
C44 C45 1.370(6)
C44 H44 0.9500
C45 C46 1.403(5)
C45 H45 0.9500
C46 H46 0.9500
C52 C53 1.500(7)
C52 H52A 0.9800
C52 H52B 0.9800
C52 H52C 0.9800
C53 C54 1.500(6)
C53 H53 1.0000
C54 H54A 0.9800
C54 H54B 0.9800
C54 H54C 0.9800
C57 C58 1.393(7)
C57 H57A 0.9800
C57 H57B 0.9800
C57 H57C 0.9800
C58 C59 1.524(10)
C59 H59A 0.9800
C59 H59B 0.9800
C59 H59C 0.9800
C61 C62 1.381(5)
C61 C66 1.388(5)
C62 C63 1.399(5)
C62 H62 0.9500
C63 C64 1.362(6)
C63 H63 0.9500
C64 C65 1.363(6)
C64 H64 0.9500
C65 C66 1.377(5)
C65 H65 0.9500
C66 H66 0.9500
C67 C72 1.382(6)
C67 C68 1.389(5)
C68 C69 1.379(6)
C68 H68 0.9500
C69 C70 1.366(6)
C69 H69 0.9500
C70 C71 1.373(6)
C70 H70 0.9500
C71 C72 1.386(5)
C71 H71 0.9500
C72 H72 0.9500
C73 C78 1.386(5)
C73 C74 1.393(5)
C74 C75 1.370(5)
C74 H74 0.9500
C75 C76 1.360(7)
C75 H75 0.9500
C76 C77 1.386(7)
C76 H76 0.9500
C77 C78 1.361(5)
C77 H77 0.9500
C78 H78 0.9500
C79 C84 1.384(6)
C79 C80 1.396(5)
C80 C81 1.384(6)
C80 H80 0.9500
C81 C82 1.376(7)
C81 H81 0.9500
C82 C83 1.368(6)
C82 H82 0.9500
C83 C84 1.382(5)
C83 H83 0.9500
C84 H84 0.9500
C85 C86 1.382(5)
C85 C90 1.409(5)
C86 C87 1.397(6)
C86 H86 0.9500
C87 C88 1.339(7)
C87 H87 0.9500
C88 C89 1.380(7)
C88 H88 0.9500
C89 C90 1.387(6)
C89 H89 0.9500
C90 H90 0.9500
C91 C96 1.393(5)
C91 C92 1.403(5)
C92 C93 1.397(5)
C92 H92 0.9500
C93 C94 1.398(6)
C93 H93 0.9500
C94 C95 1.354(7)
C94 H94 0.9500
C95 C96 1.396(6)
C95 H95 0.9500
C96 H96 0.9500
C111 C112 1.405(16)

loop_
_geom_torsion_atom_site_label_1
_geom_torsion_atom_site_label_2
_geom_torsion_atom_site_label_3
_geom_torsion_atom_site_label_4
_geom_torsion
P2 Ru1 S1 C1 -97.03(14)
P1 Ru1 S1 C1 34.4(2)
S3 Ru1 S1 C1 166.14(14)
S2 Ru1 S1 C1 -1.73(14)
S4 Ru1 S1 C1 94.59(14)
P2 Ru1 S2 C1 86.76(14)
P1 Ru1 S2 C1 -170.50(14)
S3 Ru1 S2 C1 -40.51(19)
S1 Ru1 S2 C1 1.74(14)
S4 Ru1 S2 C1 -84.11(14)
P2 Ru1 S3 C6 -172.10(13)
P1 Ru1 S3 C6 85.22(13)
S2 Ru1 S3 C6 -45.23(18)
S1 Ru1 S3 C6 -85.01(14)
S4 Ru1 S3 C6 1.06(13)
P2 Ru1 S4 C6 30.8(2)
P1 Ru1 S4 C6 -96.69(13)
S3 Ru1 S4 C6 -1.05(13)
S2 Ru1 S4 C6 165.89(13)
S1 Ru1 S4 C6 94.70(13)
P3 Ru2 S5 C51 -32.47(18)
P4 Ru2 S5 C51 98.58(12)
S71 Ru2 S5 C51 -158.64(13)
S6 Ru2 S5 C51 2.62(12)
S82 Ru2 S5 C51 -103.61(15)
S72 Ru2 S5 C51 -173.11(14)
S81 Ru2 S5 C51 -87.74(13)
P3 Ru2 S6 C51 168.41(12)
P4 Ru2 S6 C51 -88.62(12)
S71 Ru2 S6 C51 57.4(2)
S82 Ru2 S6 C51 78.81(14)
S5 Ru2 S6 C51 -2.61(12)
S72 Ru2 S6 C51 17.2(4)
S81 Ru2 S6 C51 85.40(14)
P3 Ru2 S71 C561 -82.5(3)
P4 Ru2 S71 C561 174.2(3)
S6 Ru2 S71 C561 29.1(4)
S82 Ru2 S71 C561 3.8(3)
S5 Ru2 S71 C561 84.9(3)
S72 Ru2 S71 C561 174.6(7)
S81 Ru2 S71 C561 -0.6(3)
P3 Ru2 S72 C562 -85.6(3)
P4 Ru2 S72 C562 172.1(3)
S71 Ru2 S72 C562 -7.6(6)
S6 Ru2 S72 C562 65.6(5)
S82 Ru2 S72 C562 0.5(3)
S5 Ru2 S72 C562 84.5(3)
S81 Ru2 S72 C562 -3.0(3)
P3 Ru2 S81 C561 95.5(3)
P4 Ru2 S81 C561 -40.8(7)
S71 Ru2 S81 C561 0.6(3)
S6 Ru2 S81 C561 -168.8(3)
S82 Ru2 S81 C561 -12.8(5)
S5 Ru2 S81 C561 -97.4(3)
S72 Ru2 S81 C561 -0.6(4)
P3 Ru2 S81 C562 98.4(3)
P4 Ru2 S81 C562 -37.9(6)
S71 Ru2 S81 C562 3.5(3)
S6 Ru2 S81 C562 -166.0(3)
S82 Ru2 S81 C562 -9.9(4)
S5 Ru2 S81 C562 -94.5(3)
S72 Ru2 S81 C562 2.3(3)
P3 Ru2 S82 C562 95.9(3)
P4 Ru2 S82 C562 -22.7(4)
S71 Ru2 S82 C562 1.9(3)
S6 Ru2 S82 C562 -168.8(3)
S5 Ru2 S82 C562 -98.9(3)
S72 Ru2 S82 C562 -0.5(3)
S81 Ru2 S82 C562 166.5(6)
P2 Ru1 P1 C23 20.96(14)
S3 Ru1 P1 C23 119.08(13)
S2 Ru1 P1 C23 -74.75(14)
S1 Ru1 P1 C23 -109.1(2)
S4 Ru1 P1 C23 -169.50(13)
P2 Ru1 P1 C11 -108.02(15)
S3 Ru1 P1 C11 -9.90(15)
S2 Ru1 P1 C11 156.27(15)
S1 Ru1 P1 C11 121.9(2)
S4 Ru1 P1 C11 61.51(15)
P2 Ru1 P1 C17 135.90(13)
S3 Ru1 P1 C17 -125.98(13)
S2 Ru1 P1 C17 40.19(13)
S1 Ru1 P1 C17 5.9(2)
S4 Ru1 P1 C17 -54.57(13)
P1 Ru1 P2 C29 -105.50(13)
S3 Ru1 P2 C29 158.84(13)
S2 Ru1 P2 C29 -6.70(13)
S1 Ru1 P2 C29 64.48(13)
S4 Ru1 P2 C29 128.47(18)
P1 Ru1 P2 C41 22.86(13)
S3 Ru1 P2 C41 -72.79(12)
S2 Ru1 P2 C41 121.67(12)
S1 Ru1 P2 C41 -167.16(12)
S4 Ru1 P2 C41 -103.17(18)
P1 Ru1 P2 C35 139.69(12)
S3 Ru1 P2 C35 44.03(12)
S2 Ru1 P2 C35 -121.51(12)
S1 Ru1 P2 C35 -50.34(12)
S4 Ru1 P2 C35 13.7(2)
P4 Ru2 P3 C61 101.40(13)
S71 Ru2 P3 C61 -2.41(14)
S6 Ru2 P3 C61 -162.28(13)
S82 Ru2 P3 C61 -58.16(15)
S5 Ru2 P3 C61 -129.09(16)
S72 Ru2 P3 C61 11.66(15)
S81 Ru2 P3 C61 -73.25(14)
P4 Ru2 P3 C73 -25.97(14)
S71 Ru2 P3 C73 -129.78(15)
S6 Ru2 P3 C73 70.35(14)
S82 Ru2 P3 C73 174.47(16)
S5 Ru2 P3 C73 103.54(17)
S72 Ru2 P3 C73 -115.71(16)
S81 Ru2 P3 C73 159.38(15)
P4 Ru2 P3 C67 -141.80(13)
S71 Ru2 P3 C67 114.39(14)
S6 Ru2 P3 C67 -45.48(13)
S82 Ru2 P3 C67 58.64(15)
S5 Ru2 P3 C67 -12.29(19)
S72 Ru2 P3 C67 128.46(15)
S81 Ru2 P3 C67 43.54(13)
P3 Ru2 P4 C91 -19.26(14)
S71 Ru2 P4 C91 76.11(16)
S6 Ru2 P4 C91 -116.09(14)
S82 Ru2 P4 C91 96.8(2)
S5 Ru2 P4 C91 172.77(14)
S72 Ru2 P4 C91 76.04(16)
S81 Ru2 P4 C91 116.1(5)
P3 Ru2 P4 C79 108.79(15)
S71 Ru2 P4 C79 -155.83(17)
S6 Ru2 P4 C79 11.97(15)
S82 Ru2 P4 C79 -135.2(2)
S5 Ru2 P4 C79 -59.17(15)
S72 Ru2 P4 C79 -155.91(17)
S81 Ru2 P4 C79 -115.8(5)
P3 Ru2 P4 C85 -134.94(13)
S71 Ru2 P4 C85 -39.57(16)
S6 Ru2 P4 C85 128.23(13)
S82 Ru2 P4 C85 -18.9(2)
S5 Ru2 P4 C85 57.09(13)
S72 Ru2 P4 C85 -39.64(15)
S81 Ru2 P4 C85 0.5(5)
C100 Cl1 N1 C112 -145.2(17)
C3 O1 C1 S2 179.4(3)
C3 O1 C1 S1 -0.8(5)
Ru1 S2 C1 O1 177.2(3)
Ru1 S2 C1 S1 -2.6(2)
Ru1 S1 C1 O1 -177.2(3)
Ru1 S1 C1 S2 2.6(2)
C1 O1 C3 C2 -154.8(4)
C1 O1 C3 C4 85.3(5)
C8 O2 C6 S3 1.6(5)
C8 O2 C6 S4 -178.6(3)
Ru1 S3 C6 O2 178.3(3)
Ru1 S3 C6 S4 -1.58(19)
Ru1 S4 C6 O2 -178.3(3)
Ru1 S4 C6 S3 1.54(19)
C6 O2 C8 C9 154.1(4)
C6 O2 C8 C7 -87.3(5)
C23 P1 C11 C16 134.2(3)
C17 P1 C11 C16 34.8(3)
Ru1 P1 C11 C16 -90.8(3)
C23 P1 C11 C12 -54.8(4)
C17 P1 C11 C12 -154.2(3)
Ru1 P1 C11 C12 80.1(3)
C16 C11 C12 C13 -1.0(6)
P1 C11 C12 C13 -172.1(3)
C11 C12 C13 C14 1.0(7)
C12 C13 C14 C15 0.1(8)
C13 C14 C15 C16 -1.1(8)
C14 C15 C16 C11 1.1(7)
C12 C11 C16 C15 -0.1(6)
P1 C11 C16 C15 171.3(3)
C23 P1 C17 C18 129.1(3)
C11 P1 C17 C18 -122.5(3)
Ru1 P1 C17 C18 1.6(4)
C23 P1 C17 C22 -50.3(3)
C11 P1 C17 C22 58.1(3)
Ru1 P1 C17 C22 -177.8(2)
C22 C17 C18 C19 0.5(6)
P1 C17 C18 C19 -178.9(3)
C17 C18 C19 C20 -1.3(6)
C18 C19 C20 C21 0.8(6)
C19 C20 C21 C22 0.6(6)
C20 C21 C22 C17 -1.5(6)
C18 C17 C22 C21 0.9(5)
P1 C17 C22 C21 -179.7(3)
C11 P1 C23 C24 8.3(4)
C17 P1 C23 C24 110.3(4)
Ru1 P1 C23 C24 -124.0(3)
C11 P1 C23 C28 -168.1(3)
C17 P1 C23 C28 -66.1(3)
Ru1 P1 C23 C28 59.5(3)
C28 C23 C24 C25 -1.5(6)
P1 C23 C24 C25 -177.9(3)
C23 C24 C25 C26 0.7(7)
C24 C25 C26 C27 1.1(7)
C25 C26 C27 C28 -1.9(6)
C26 C27 C28 C23 1.0(6)
C24 C23 C28 C27 0.7(6)
P1 C23 C28 C27 177.6(3)
C41 P2 C29 C34 -52.6(4)
C35 P2 C29 C34 -152.3(3)
Ru1 P2 C29 C34 82.1(3)
C41 P2 C29 C30 136.0(3)
C35 P2 C29 C30 36.2(4)
Ru1 P2 C29 C30 -89.3(3)
C34 C29 C30 C31 -0.1(7)
P2 C29 C30 C31 171.7(4)
C29 C30 C31 C32 2.5(8)
C30 C31 C32 C33 -2.9(9)
C31 C32 C33 C34 0.8(8)
C32 C33 C34 C29 1.6(7)
C30 C29 C34 C33 -1.9(6)
P2 C29 C34 C33 -173.5(3)
C29 P2 C35 C36 -123.5(3)
C41 P2 C35 C36 128.2(3)
Ru1 P2 C35 C36 -0.7(3)
C29 P2 C35 C40 53.3(3)
C41 P2 C35 C40 -55.1(3)
Ru1 P2 C35 C40 176.1(2)
C40 C35 C36 C37 -0.4(5)
P2 C35 C36 C37 176.3(3)
C35 C36 C37 C38 -0.9(5)
C36 C37 C38 C39 1.3(6)
C37 C38 C39 C40 -0.5(6)
C38 C39 C40 C35 -0.8(6)
C36 C35 C40 C39 1.3(5)
P2 C35 C40 C39 -175.6(3)
C29 P2 C41 C46 2.3(4)
C35 P2 C41 C46 103.6(3)
Ru1 P2 C41 C46 -129.1(3)
C29 P2 C41 C42 -173.7(3)
C35 P2 C41 C42 -72.3(3)
Ru1 P2 C41 C42 54.9(3)
C46 C41 C42 C43 0.5(5)
P2 C41 C42 C43 176.8(3)
C41 C42 C43 C44 0.9(6)
C42 C43 C44 C45 -1.0(6)
C43 C44 C45 C46 -0.2(6)
C42 C41 C46 C45 -1.7(5)
P2 C41 C46 C45 -177.5(3)
C44 C45 C46 C41 1.6(6)
C53 O3 C51 S6 -179.7(3)
C53 O3 C51 S5 1.6(5)
Ru2 S6 C51 O3 -174.9(3)
Ru2 S6 C51 S5 3.96(18)
Ru2 S5 C51 O3 174.9(3)
Ru2 S5 C51 S6 -3.84(17)
C51 O3 C53 C52 87.7(4)
C51 O3 C53 C54 -151.4(3)
C562 O42 C58 O41 -7.2(13)
C562 O42 C58 C57 114(2)
C562 O42 C58 C59 -123.4(13)
C561 O41 C58 O42 10.5(11)
C561 O41 C58 C57 -134.4(10)
C561 O41 C58 C59 86.7(13)
C73 P3 C61 C62 -131.7(3)
C67 P3 C61 C62 -32.1(3)
Ru2 P3 C61 C62 94.1(3)
C73 P3 C61 C66 55.7(3)
C67 P3 C61 C66 155.4(3)
Ru2 P3 C61 C66 -78.4(3)
C66 C61 C62 C63 -0.1(6)
P3 C61 C62 C63 -172.9(3)
C61 C62 C63 C64 -1.1(6)
C62 C63 C64 C65 1.3(7)
C63 C64 C65 C66 -0.2(7)
C64 C65 C66 C61 -1.1(6)
C62 C61 C66 C65 1.2(6)
P3 C61 C66 C65 173.9(3)
C61 P3 C67 C72 -54.1(3)
C73 P3 C67 C72 53.4(3)
Ru2 P3 C67 C72 -178.4(2)
C61 P3 C67 C68 126.3(3)
C73 P3 C67 C68 -126.2(3)
Ru2 P3 C67 C68 2.0(4)
C72 C67 C68 C69 1.5(6)
P3 C67 C68 C69 -178.9(3)
C67 C68 C69 C70 0.1(7)
C68 C69 C70 C71 -1.3(7)
C69 C70 C71 C72 0.9(7)
C68 C67 C72 C71 -1.8(6)
P3 C67 C72 C71 178.5(3)
C70 C71 C72 C67 0.7(6)
C61 P3 C73 C78 -5.9(4)
C67 P3 C73 C78 -108.4(3)
Ru2 P3 C73 C78 125.2(3)
C61 P3 C73 C74 170.9(3)
C67 P3 C73 C74 68.4(3)
Ru2 P3 C73 C74 -57.9(3)
C78 C73 C74 C75 -0.6(6)
P3 C73 C74 C75 -177.8(3)
C73 C74 C75 C76 -0.3(6)
C74 C75 C76 C77 -0.1(7)
C75 C76 C77 C78 1.5(6)
C76 C77 C78 C73 -2.5(6)
C74 C73 C78 C77 2.0(6)
P3 C73 C78 C77 178.8(3)
C91 P4 C79 C84 -127.5(3)
C85 P4 C79 C84 -27.4(3)
Ru2 P4 C79 C84 98.0(3)
C91 P4 C79 C80 56.9(3)
C85 P4 C79 C80 157.0(3)
Ru2 P4 C79 C80 -77.6(3)
C84 C79 C80 C81 2.8(5)
P4 C79 C80 C81 178.5(3)
C79 C80 C81 C82 -2.5(6)
C80 C81 C82 C83 0.3(6)
C81 C82 C83 C84 1.4(6)
C82 C83 C84 C79 -1.0(6)
C80 C79 C84 C83 -1.1(6)
P4 C79 C84 C83 -176.9(3)
C91 P4 C85 C86 -139.6(3)
C79 P4 C85 C86 112.9(3)
Ru2 P4 C85 C86 -11.8(4)
C91 P4 C85 C90 43.5(3)
C79 P4 C85 C90 -64.0(3)
Ru2 P4 C85 C90 171.3(2)
C90 C85 C86 C87 0.5(6)
P4 C85 C86 C87 -176.5(3)
C85 C86 C87 C88 -1.1(6)
C86 C87 C88 C89 0.6(7)
C87 C88 C89 C90 0.4(7)
C88 C89 C90 C85 -1.0(6)
C86 C85 C90 C89 0.6(6)
P4 C85 C90 C89 177.7(3)
C79 P4 C91 C96 -16.8(4)
C85 P4 C91 C96 -119.0(3)
Ru2 P4 C91 C96 115.5(3)
C79 P4 C91 C92 161.9(3)
C85 P4 C91 C92 59.8(3)
Ru2 P4 C91 C92 -65.8(3)
C96 C91 C92 C93 -1.3(5)
P4 C91 C92 C93 179.8(3)
C91 C92 C93 C94 -0.5(6)
C92 C93 C94 C95 1.4(6)
C93 C94 C95 C96 -0.3(6)
C92 C91 C96 C95 2.4(6)
P4 C91 C96 C95 -178.9(3)
C94 C95 C96 C91 -1.7(6)
N1 Cl1 C100 Cl2 -9.9(7)
Cl1 N1 C112 C111 78(3)
N2 C111 C112 N1 -35(7)
C58 O41 C561 S81 177.0(7)
C58 O41 C561 S71 -2.4(14)
C562 S81 C561 O41 166(3)
Ru2 S81 C561 O41 179.6(8)
C562 S81 C561 S71 -14.2(19)
Ru2 S81 C561 S71 -0.9(5)
Ru2 S71 C561 O41 -179.6(8)
Ru2 S71 C561 S81 0.9(5)
C58 O42 C562 S82 13.3(19)
C58 O42 C562 S72 -165.2(12)
C58 O42 C562 S81 7.8(19)
Ru2 S82 C562 O42 -177.6(10)
Ru2 S82 C562 S72 0.8(5)
Ru2 S82 C562 S81 -83(2)
Ru2 S72 C562 O42 178.0(7)
Ru2 S72 C562 S82 -0.8(5)
Ru2 S72 C562 S81 3.6(4)
C561 S81 C562 O42 -10.3(19)
Ru2 S81 C562 O42 -176.5(9)
C561 S81 C562 S82 -100(3)
Ru2 S81 C562 S82 94(2)
C561 S81 C562 S72 162(3)
Ru2 S81 C562 S72 -3.7(4)
